data_2007099
loop_
_publ_author_name
'Hensen, Karl'
'Kettner, Markus'
'Bolte, Michael'

_publ_section_title
;
 Bromo(hydrido)methylbis(4-methylpyridine-<i>N</i>)silicon Bromide at
 173K
;
_journal_issue 3
_journal_name_full 'Acta Crystallographica Section C'
_journal_page_first 358
_journal_page_last 359
_journal_paper_doi 10.1107/S0108270197015801
_journal_volume 54
_journal_year 1998
_chemical_formula_moiety 'C13 H18 Br N2 Si 1+, Br 1-'
_chemical_formula_sum 'C13 H18 Br2 N2 Si'
_chemical_formula_weight 390.20
_chemical_name_systematic
;
Bromohydridomethyl-bis-(4-Methylpyridinium)-siliciumbromid
;
_space_group_IT_number 19
_symmetry_cell_setting orthorhombic
_symmetry_space_group_name_Hall 'P 2ac 2ab'
_symmetry_space_group_name_H-M 'P 21 21 21'
_audit_creation_method SHELXL
_cell_angle_alpha 90
_cell_angle_beta 90
_cell_angle_gamma 90
_cell_formula_units_Z 4
_cell_length_a 9.39720(10)
_cell_length_b 12.39170(10)
_cell_length_c 13.7857(2)
_cell_measurement_reflns_used 5772
_cell_measurement_temperature 173
_cell_measurement_theta_max 25
_cell_measurement_theta_min 1
_cell_volume 1605.31(3)
_computing_cell_refinement SMART
_computing_data_collection 'SMART (Siemens, 1995)'
_computing_data_reduction 'SAINT (Siemens, 1995)'
_computing_molecular_graphics 'XP in SHELXTL-Plus (Sheldrick, 1991)'
_computing_structure_refinement 'SHELXL96 (Sheldrick, 1996b)'
_computing_structure_solution 'SHELXS86 (Sheldrick, 1990)'
_diffrn_ambient_temperature 173
_diffrn_measurement_device 'Siemens CCD three-circle diffractometer'
_diffrn_measurement_method \w
_diffrn_radiation_monochromator 'highly oriented graphite crystal'
_diffrn_radiation_source 'fine-focus sealed tube'
_diffrn_radiation_type MoK\a
_diffrn_radiation_wavelength 0.71073
_diffrn_reflns_av_R_equivalents 0.055
_diffrn_reflns_av_sigmaI/netI 0.0424
_diffrn_reflns_limit_h_max 11
_diffrn_reflns_limit_h_min -11
_diffrn_reflns_limit_k_max 14
_diffrn_reflns_limit_k_min -14
_diffrn_reflns_limit_l_max 16
_diffrn_reflns_limit_l_min -16
_diffrn_reflns_number 17926
_diffrn_reflns_theta_max 26.02
_diffrn_reflns_theta_min 2.21
_diffrn_standards_decay_% 0.0
_diffrn_standards_interval_time 840
_diffrn_standards_number 305
_exptl_absorpt_coefficient_mu 5.111
_exptl_absorpt_correction_T_max 0.600
_exptl_absorpt_correction_T_min 0.383
_exptl_absorpt_correction_type 'Empirical using SADABS (Sheldrick, 1996a)'
_exptl_crystal_colour 'colourless, transparent'
_exptl_crystal_density_diffrn 1.615
_exptl_crystal_density_method 'not measured'
_exptl_crystal_description block
_exptl_crystal_F_000 776
_exptl_crystal_size_max 0.30
_exptl_crystal_size_mid 0.10
_exptl_crystal_size_min 0.10
_refine_diff_density_max 0.266
_refine_diff_density_min -0.399
_refine_ls_abs_structure_details 'Flack (1983)'
_refine_ls_abs_structure_Flack -0.003(8)
_refine_ls_extinction_method none
_refine_ls_goodness_of_fit_all 1.001
_refine_ls_goodness_of_fit_obs 1.033
_refine_ls_hydrogen_treatment 'H atoms: see below'
_refine_ls_matrix_type full
_refine_ls_number_parameters 169
_refine_ls_number_reflns 2950
_refine_ls_number_restraints 0
_refine_ls_restrained_S_all 1.001
_refine_ls_restrained_S_obs 1.033
_refine_ls_R_factor_all 0.033
_refine_ls_R_factor_obs .024
_refine_ls_shift/esd_max 0.001
_refine_ls_shift/esd_mean 0.000
_refine_ls_structure_factor_coef Fsqd
_refine_ls_weighting_details 'w = 1/[\s^2^(Fo^2^)+(0.0135P)^2^] where P=(Fo^2^+2Fc^2^)/3'
_refine_ls_weighting_scheme calc
_refine_ls_wR_factor_all 0.043
_refine_ls_wR_factor_obs .042
_reflns_number_observed 2576
_reflns_number_total 2950
_reflns_observed_criterion >2sigma(I)
_cod_data_source_file ka1258.cif
_cod_data_source_block he2sad
_cod_depositor_comments
;
The following automatic conversions were performed:
'_symmetry_cell_setting' value 'Orthorhombic' changed to 'orthorhombic'
according to '/home/saulius/struct/CIF-dictionaries/cif_core.dic'
dictionary named 'cif_core.dic' version 2.4.1 from 2010-06-29.

Automatic conversion script
Id: cif_fix_enum 1527 2010-12-29 10:47:43Z saulius 

The following automatic conversions were performed:

'_symmetry_cell_setting' value 'Orthorhombic' changed to
'orthorhombic' according to
/home/saulius/struct/CIF-dictionaries/cif_core.dic dictionary named
'cif_core.dic' version 2.4.1 from 2010-06-29.

Automatic conversion script
Id: cif_fix_values 1715 2011-07-08 13:25:40Z adriana 

The following automatic conversions were performed:

'_refine_ls_weighting_scheme' value 'calc w =
1/[\s^2^(Fo^2^)+(0.0135P)^2^] where P=(Fo^2^+2Fc^2^)/3' was changed
to 'calc'. New tag '_refine_ls_weighting_details' was created. The
value of the new tag was set to 'w = 1/[\s^2^(Fo^2^)+(0.0135P)^2^]
where P=(Fo^2^+2Fc^2^)/3'.

Automatic conversion script
Id: cif_fix_values 3143 2015-03-26 13:38:13Z robertas 
;
_cod_database_code 2007099
_cod_database_fobs_code 2007099

loop_
_symmetry_equiv_pos_as_xyz
'x, y, z'
'-x+1/2, -y, z+1/2'
'-x, y+1/2, -z+1/2'
'x+1/2, -y+1/2, -z'

loop_
_atom_site_aniso_label
_atom_site_aniso_U_11
_atom_site_aniso_U_22
_atom_site_aniso_U_33
_atom_site_aniso_U_12
_atom_site_aniso_U_13
_atom_site_aniso_U_23
Si1 .0174(5) .0211(5) .0266(5) -.0011(4) .0024(4) -.0021(4)
Br1 .02886(18) .03638(18) .03252(19) -.00514(18) -.00489(18) .00626(15)
Br2 .02705(18) .02859(17) .0443(2) -.00035(17) .00776(19) .00357(15)
C1 .0207(17) .0255(17) .0278(17) .0012(15) -.0004(14) -.0028(15)
N1 .0222(15) .0205(14) .0244(15) -.0002(11) .0027(12) -.0004(11)
C2 .0260(19) .0250(15) .0203(15) .0048(16) .0013(14) .0009(14)
C3 .0167(17) .039(2) .0224(18) .0013(14) .0020(14) .0042(16)
C4 .027(2) .036(2) .0218(17) -.0083(15) -.0037(14) .0064(15)
C5 .039(2) .0178(17) .0351(19) -.0024(15) -.0047(19) .0011(14)
C6 .0203(17) .0288(19) .032(2) .0029(14) .0030(16) -.0019(15)
C7 .032(2) .047(2) .043(2) -.0195(18) -.0041(17) .0077(18)
N11 .0167(13) .0217(13) .0238(13) .0002(14) .0025(13) -.0059(11)
C12 .0223(18) .0220(18) .0330(19) .0054(13) .0017(15) -.0030(15)
C13 .0154(17) .033(2) .031(2) .0002(15) .0020(14) -.0010(15)
C14 .0233(18) .0304(19) .0207(18) -.0034(15) -.0016(15) .0038(14)
C15 .0264(19) .0192(17) .0254(18) .0020(13) .0004(13) .0021(13)
C16 .0198(18) .029(2) .0199(17) .0046(14) .0027(13) -.0018(14)
C17 .0287(19) .033(2) .042(2) -.0103(15) -.0038(18) .0103(17)

loop_
_atom_site_label
_atom_site_fract_x
_atom_site_fract_y
_atom_site_fract_z
_atom_site_U_iso_or_equiv
_atom_site_thermal_displace_type
_atom_site_calc_flag
_atom_site_refinement_flags
_atom_site_occupancy
_atom_site_disorder_group
_atom_site_type_symbol
Si1 .43382(9) .33706(7) .12942(6) .0217(2) Uani d . 1 . Si
H1 .525(3) .259(2) .0972(19) .026 Uiso d . 1 . H
Br1 .29361(4) .40544(2) .00928(2) .03259(9) Uani d . 1 . Br
Br2 .70457(4) .21180(2) .29631(2) .03331(9) Uani d . 1 . Br
C1 .3992(3) .3989(3) .25086(19) .0246(7) Uani d . 1 . C
H1A .4759 .3791 .2956 .037 Uiso calc R 1 . H
H1B .3083 .3724 .2762 .037 Uiso calc R 1 . H
H1C .3954 .4776 .2444 .037 Uiso calc R 1 . H
N1 .5927(3) .44141(19) .09952(17) .0223(6) Uani d . 1 . N
C2 .7259(3) .4016(2) .09008(19) .0238(7) Uani d . 1 . C
H2 .7404 .3261 .0960 .029 Uiso calc R 1 . H
C3 .8416(3) .4676(3) .0721(2) .0261(8) Uani d . 1 . C
H3 .9336 .4364 .0664 .031 Uiso calc R 1 . H
C4 .8260(3) .5786(3) .0620(2) .0282(8) Uani d . 1 . C
C5 .6876(4) .6188(2) .0732(2) .0308(8) Uani d . 1 . C
H5 .6709 .6942 .0684 .037 Uiso calc R 1 . H
C6 .5747(3) .5493(2) .0912(2) .0272(8) Uani d . 1 . C
H6 .4818 .5785 .0979 .033 Uiso calc R 1 . H
C7 .9495(4) .6522(3) .0401(3) .0410(10) Uani d . 1 . C
H7A .9605 .7045 .0928 .061 Uiso calc R 1 . H
H7B .9315 .6906 -.0209 .061 Uiso calc R 1 . H
H7C 1.0367 .6094 .0340 .061 Uiso calc R 1 . H
N11 .2949(3) .21498(18) .15167(16) .0207(5) Uani d . 1 . N
C12 .1541(3) .2312(3) .1652(2) .0258(8) Uani d . 1 . C
H12 .1194 .3033 .1643 .031 Uiso calc R 1 . H
C13 .0577(3) .1485(3) .1804(2) .0264(8) Uani d . 1 . C
H13 -.0404 .1639 .1896 .032 Uiso calc R 1 . H
C14 .1068(3) .0418(3) .1819(2) .0248(7) Uani d . 1 . C
C15 .2524(3) .0246(2) .1704(2) .0236(8) Uani d . 1 . C
H15 .2897 -.0466 .1725 .028 Uiso calc R 1 . H
C16 .3430(3) .1116(2) .1560(2) .0229(8) Uani d . 1 . C
H16 .4420 .0985 .1489 .028 Uiso calc R 1 . H
C17 .0041(3) -.0503(3) .1945(2) .0346(9) Uani d . 1 . C
H17A .0563 -.1152 .2142 .052 Uiso calc R 1 . H
H17B -.0450 -.0640 .1329 .052 Uiso calc R 1 . H
H17C -.0659 -.0318 .2444 .052 Uiso calc R 1 . H

loop_
_atom_type_symbol
_atom_type_description
_atom_type_scat_dispersion_real
_atom_type_scat_dispersion_imag
_atom_type_scat_source
C C 0.0033 0.0016 'International Tables Vol C Tables 4.2.6.8 and 6.1.1.4'
H H 0.0000 0.0000 'International Tables Vol C Tables 4.2.6.8 and 6.1.1.4'
N N 0.0061 0.0033 'International Tables Vol C Tables 4.2.6.8 and 6.1.1.4'
Si Si 0.0817 0.0704 'International Tables Vol C Tables 4.2.6.8 and 6.1.1.4'
Br Br -0.2901 2.4595 'International Tables Vol C Tables 4.2.6.8 and 6.1.1.4'

loop_
_geom_angle_atom_site_label_1
_geom_angle_atom_site_label_2
_geom_angle_atom_site_label_3
_geom_angle
_geom_angle_publ_flag
H1 Si1 C1 133.6(11) y
H1 Si1 N1 85.7(11) y
C1 Si1 N1 92.81(12) y
H1 Si1 N11 85.6(11) y
C1 Si1 N11 93.35(12) y
N1 Si1 N11 171.27(11) y
H1 Si1 Br1 112.9(11) y
C1 Si1 Br1 113.44(10) y
N1 Si1 Br1 92.35(8) y
N11 Si1 Br1 90.87(8) y
C2 N1 C6 117.9(3) ?
C2 N1 Si1 118.1(2) ?
C6 N1 Si1 123.9(2) ?
N1 C2 C3 122.0(3) ?
C2 C3 C4 121.3(3) ?
C3 C4 C5 116.0(3) ?
C3 C4 C7 122.5(3) ?
C5 C4 C7 121.4(3) ?
C6 C5 C4 120.5(3) ?
N1 C6 C5 122.2(3) ?
C12 N11 C16 117.4(3) ?
C12 N11 Si1 122.8(2) ?
C16 N11 Si1 119.8(2) ?
N11 C12 C13 123.4(3) ?
C12 C13 C14 119.1(3) ?
C15 C14 C13 117.7(3) ?
C15 C14 C17 121.8(3) ?
C13 C14 C17 120.4(3) ?
C16 C15 C14 120.0(3) ?
N11 C16 C15 122.3(3) ?

loop_
_geom_bond_atom_site_label_1
_geom_bond_atom_site_label_2
_geom_bond_site_symmetry_2
_geom_bond_distance
_geom_bond_publ_flag
Si1 H1 . 1.37(3) y
Si1 C1 . 1.870(3) y
Si1 N1 . 2.018(3) y
Si1 N11 . 2.021(2) y
Si1 Br1 . 2.2797(9) y
N1 C2 . 1.351(4) ?
N1 C6 . 1.352(4) ?
C2 C3 . 1.383(4) ?
C3 C4 . 1.390(4) ?
C4 C5 . 1.401(5) ?
C4 C7 . 1.506(4) ?
C5 C6 . 1.390(4) ?
N11 C12 . 1.352(4) ?
N11 C16 . 1.359(4) ?
C12 C13 . 1.384(4) ?
C13 C14 . 1.401(4) ?
C14 C15 . 1.394(4) ?
C14 C17 . 1.505(4) ?
C15 C16 . 1.388(4) ?

loop_
_geom_torsion_atom_site_label_1
_geom_torsion_atom_site_label_2
_geom_torsion_atom_site_label_3
_geom_torsion_atom_site_label_4
_geom_torsion
H1 Si1 N1 C2 -18.5(11)
C1 Si1 N1 C2 115.1(2)
N11 Si1 N1 C2 -19.7(8)
Br1 Si1 N1 C2 -131.3(2)
H1 Si1 N1 C6 163.6(11)
C1 Si1 N1 C6 -62.8(3)
N11 Si1 N1 C6 162.3(6)
Br1 Si1 N1 C6 50.8(2)
C6 N1 C2 C3 -0.3(4)
Si1 N1 C2 C3 -178.3(2)
N1 C2 C3 C4 -0.5(5)
C2 C3 C4 C5 1.3(4)
C2 C3 C4 C7 -178.5(3)
C3 C4 C5 C6 -1.3(4)
C7 C4 C5 C6 178.5(3)
C2 N1 C6 C5 0.2(4)
Si1 N1 C6 C5 178.2(2)
C4 C5 C6 N1 0.6(5)
H1 Si1 N11 C12 -163.9(11)
C1 Si1 N11 C12 62.5(2)
N1 Si1 N11 C12 -162.6(6)
Br1 Si1 N11 C12 -51.0(2)
H1 Si1 N11 C16 17.9(11)
C1 Si1 N11 C16 -115.7(2)
N1 Si1 N11 C16 19.1(8)
Br1 Si1 N11 C16 130.8(2)
C16 N11 C12 C13 -1.9(4)
Si1 N11 C12 C13 179.9(2)
N11 C12 C13 C14 0.0(5)
C12 C13 C14 C15 1.6(5)
C12 C13 C14 C17 -177.7(3)
C13 C14 C15 C16 -1.3(5)
C17 C14 C15 C16 178.0(3)
C12 N11 C16 C15 2.2(4)
Si1 N11 C16 C15 -179.5(2)
C14 C15 C16 N11 -0.6(4)
